data_7007251
loop_
_publ_author_name
'Adams, Christopher J.'
'Connelly, Neil G.'
'Goodwin, Nicholas J.'
'Hayward, Owen D.'
'Orpen, A. Guy'
'Wood, Andrew J.'

_publ_section_title
;
 Metal-metal charge transfer and solvatochromism in cyanomanganese
 carbonyl complexes of ruthenium and osmium.
;
_journal_issue 29
_journal_name_full 'Dalton transactions (Cambridge, England : 2003)'
_journal_page_first 3584
_journal_page_last 3596
_journal_paper_doi 10.1039/b602334g
_journal_year 2006
_chemical_formula_sum 'C67 H89 F18 Mn N6 O6 P7 Ru'
_chemical_formula_weight 1789.24
_chemical_name_systematic
;
?
;
_space_group_IT_number 2
_symmetry_cell_setting triclinic
_symmetry_space_group_name_Hall '-P 1'
_symmetry_space_group_name_H-M 'P -1'
_atom_sites_solution_hydrogens geom
_atom_sites_solution_primary direct
_atom_sites_solution_secondary difmap
_audit_creation_method SHELXL-97
_cell_angle_alpha 104.96(2)
_cell_angle_beta 100.72(4)
_cell_angle_gamma 98.59(3)
_cell_formula_units_Z 2
_cell_length_a 11.596(8)
_cell_length_b 14.943(8)
_cell_length_c 25.237(15)
_cell_measurement_reflns_used 26
_cell_measurement_temperature 173(2)
_cell_volume 4060(4)
_computing_cell_refinement 'Siemens XSCANS'
_computing_data_collection 'Siemens XSCANS'
_computing_data_reduction 'Siemens SHELXTL'
_computing_molecular_graphics 'Siemens SHELXTL'
_computing_publication_material 'Siemens SHELXTL'
_computing_structure_refinement 'SHELXL-97 (Sheldrick, 1997)'
_computing_structure_solution 'SHELXS-97 (Sheldrick, 1990)'
_diffrn_ambient_temperature 173(2)
_diffrn_measured_fraction_theta_full 0.973
_diffrn_measured_fraction_theta_max 0.973
_diffrn_measurement_device_type 'Siemens P4'
_diffrn_measurement_method '\w scans'
_diffrn_radiation_monochromator graphite
_diffrn_radiation_source 'fine-focus sealed tube'
_diffrn_radiation_type MoK\a
_diffrn_radiation_wavelength 0.71073
_diffrn_reflns_av_R_equivalents 0.0807
_diffrn_reflns_av_sigmaI/netI 0.2091
_diffrn_reflns_limit_h_max 13
_diffrn_reflns_limit_h_min -13
_diffrn_reflns_limit_k_max 17
_diffrn_reflns_limit_k_min -9
_diffrn_reflns_limit_l_max 29
_diffrn_reflns_limit_l_min -29
_diffrn_reflns_number 21254
_diffrn_reflns_theta_full 25.00
_diffrn_reflns_theta_max 25.00
_diffrn_reflns_theta_min 1.72
_diffrn_standards_decay_% 0
_exptl_absorpt_coefficient_mu 0.571
_exptl_absorpt_correction_T_max 0.894391
_exptl_absorpt_correction_T_min 0.743183
_exptl_absorpt_correction_type multi-scan
_exptl_absorpt_process_details SADABS
_exptl_crystal_colour Green-red
_exptl_crystal_density_diffrn 1.464
_exptl_crystal_density_meas ?
_exptl_crystal_density_method .
_exptl_crystal_description Plate
_exptl_crystal_F_000 1834
_exptl_crystal_size_max 0.2
_exptl_crystal_size_mid 0.2
_exptl_crystal_size_min 0.05
_refine_diff_density_max 0.631
_refine_diff_density_min -0.556
_refine_diff_density_rms 0.101
_refine_ls_extinction_method none
_refine_ls_goodness_of_fit_ref 0.955
_refine_ls_hydrogen_treatment constr
_refine_ls_matrix_type full
_refine_ls_number_parameters 970
_refine_ls_number_reflns 13903
_refine_ls_number_restraints 0
_refine_ls_restrained_S_all 0.955
_refine_ls_R_factor_all 0.1837
_refine_ls_R_factor_gt 0.0710
_refine_ls_shift/su_max 0.000
_refine_ls_shift/su_mean 0.000
_refine_ls_structure_factor_coef Fsqd
_refine_ls_weighting_details 'calc w=1/[\s^2^(Fo^2^)+(0.0314P)^2^+0.0000P] where P=(Fo^2^+2Fc^2^)/3'
_refine_ls_weighting_scheme calc
_refine_ls_wR_factor_gt 0.0997
_refine_ls_wR_factor_ref 0.1358
_reflns_number_gt 6360
_reflns_number_total 13903
_reflns_threshold_expression >2sigma(I)
_cod_data_source_file b602334g.txt
_cod_data_source_block 10
_cod_depositor_comments
;
The following automatic conversions were performed:
'_symmetry_cell_setting' value 'Triclinic' changed to 'triclinic'
according to '/home/saulius/struct/CIF-dictionaries/cif_core.dic'
dictionary named 'cif_core.dic' version 2.4.1 from 2010-06-29.

Automatic conversion script
Id: cif_fix_enum 1527 2010-12-29 10:47:43Z saulius 
;
_cod_original_sg_symbol_H-M P-1
_cod_database_code 7007251

loop_
_symmetry_equiv_pos_as_xyz
'x, y, z'
'-x, -y, -z'

loop_
_atom_site_label
_atom_site_type_symbol
_atom_site_fract_x
_atom_site_fract_y
_atom_site_fract_z
_atom_site_U_iso_or_equiv
_atom_site_adp_type
_atom_site_occupancy
_atom_site_symmetry_multiplicity
_atom_site_calc_flag
_atom_site_refinement_flags
_atom_site_disorder_assembly
_atom_site_disorder_group
Ru1 Ru 0.82084(6) 0.79855(4) 0.34155(3) 0.02470(18) Uani 1 1 d . . .
Mn1 Mn 0.60594(9) 0.80263(7) 0.14646(4) 0.0209(3) Uani 1 1 d . . .
P1 P 0.50886(17) 0.64633(13) 0.10820(8) 0.0249(5) Uani 1 1 d . . .
P2 P 0.73271(17) 0.72632(14) 0.10119(8) 0.0255(5) Uani 1 1 d . . .
P3 P 0.47625(17) 0.87977(13) 0.19023(8) 0.0234(5) Uani 1 1 d . . .
P4 P 0.69745(17) 0.95986(14) 0.18240(8) 0.0248(5) Uani 1 1 d . . .
N1 N 0.7336(5) 0.7902(4) 0.2637(2) 0.0223(15) Uani 1 1 d . . .
N2 N 0.9789(5) 0.7788(4) 0.3131(2) 0.0341(17) Uani 1 1 d . . .
H2A H 0.9974 0.7236 0.3173 0.051 Uiso 1 1 calc R . .
H2B H 1.0405 0.8279 0.3338 0.051 Uiso 1 1 calc R . .
H2C H 0.9665 0.7766 0.2761 0.051 Uiso 1 1 calc R . .
N3 N 0.9122(5) 0.8094(4) 0.4241(2) 0.0310(16) Uani 1 1 d . . .
H3A H 0.9816 0.7883 0.4230 0.047 Uiso 1 1 calc R . .
H3B H 0.8651 0.7736 0.4393 0.047 Uiso 1 1 calc R . .
H3C H 0.9293 0.8710 0.4456 0.047 Uiso 1 1 calc R . .
N4 N 0.6626(5) 0.8204(4) 0.3686(2) 0.0317(16) Uani 1 1 d . . .
H4A H 0.6823 0.8623 0.4038 0.048 Uiso 1 1 calc R . .
H4B H 0.6207 0.7643 0.3694 0.048 Uiso 1 1 calc R . .
H4C H 0.6168 0.8439 0.3443 0.048 Uiso 1 1 calc R . .
N5 N 0.8755(5) 0.9457(4) 0.3573(2) 0.0336(17) Uani 1 1 d . . .
H5A H 0.9425 0.9680 0.3860 0.050 Uiso 1 1 calc R . .
H5B H 0.8158 0.9748 0.3671 0.050 Uiso 1 1 calc R . .
H5C H 0.8919 0.9579 0.3257 0.050 Uiso 1 1 calc R . .
N6 N 0.7684(5) 0.6514(4) 0.3282(2) 0.0372(17) Uani 1 1 d . . .
H6A H 0.7662 0.6401 0.3618 0.056 Uiso 1 1 calc R . .
H6B H 0.8220 0.6213 0.3126 0.056 Uiso 1 1 calc R . .
H6C H 0.6942 0.6296 0.3045 0.056 Uiso 1 1 calc R . .
C1 C 0.6849(6) 0.7918(4) 0.2186(3) 0.0207(17) Uani 1 1 d . . .
C2 C 0.5433(6) 0.8217(5) 0.0809(3) 0.0247(18) Uani 1 1 d . . .
O1 O 0.5051(4) 0.8326(4) 0.0379(2) 0.0377(14) Uani 1 1 d . . .
C3 C 0.6189(6) 0.6160(5) 0.0657(3) 0.0286(19) Uani 1 1 d . . .
H3D H 0.6485 0.5591 0.0704 0.034 Uiso 1 1 calc R . .
H3E H 0.5875 0.6083 0.0252 0.034 Uiso 1 1 calc R . .
C4 C 0.5882(6) 0.9915(5) 0.2243(3) 0.0280(19) Uani 1 1 d . . .
H4D H 0.5574 1.0473 0.2184 0.034 Uiso 1 1 calc R . .
H4E H 0.6198 1.0013 0.2650 0.034 Uiso 1 1 calc R . .
C11 C 0.6981(7) 1.0364(5) 0.1365(3) 0.0277(19) Uani 1 1 d . . .
C12 C 0.8051(7) 1.0740(5) 0.1242(3) 0.038(2) Uani 1 1 d . . .
H12 H 0.8796 1.0656 0.1433 0.045 Uiso 1 1 calc R . .
C13 C 0.8034(7) 1.1236(6) 0.0844(3) 0.044(2) Uani 1 1 d . . .
H13 H 0.8761 1.1480 0.0760 0.053 Uiso 1 1 calc R . .
C14 C 0.6948(7) 1.1368(5) 0.0571(3) 0.037(2) Uani 1 1 d . . .
H14 H 0.6927 1.1709 0.0300 0.044 Uiso 1 1 calc R . .
C15 C 0.5899(7) 1.1004(5) 0.0692(3) 0.042(2) Uani 1 1 d . . .
H15 H 0.5157 1.1094 0.0501 0.050 Uiso 1 1 calc R . .
C16 C 0.5905(7) 1.0514(5) 0.1085(3) 0.037(2) Uani 1 1 d . . .
H16 H 0.5172 1.0276 0.1166 0.044 Uiso 1 1 calc R . .
C21 C 0.8436(6) 1.0081(5) 0.2305(3) 0.0262(18) Uani 1 1 d . . .
C22 C 0.9346(7) 0.9590(6) 0.2256(3) 0.038(2) Uani 1 1 d . . .
H22 H 0.9182 0.8980 0.1991 0.045 Uiso 1 1 calc R . .
C23 C 1.0517(7) 0.9979(7) 0.2594(4) 0.049(3) Uani 1 1 d . . .
H23 H 1.1140 0.9641 0.2544 0.059 Uiso 1 1 calc R . .
C24 C 1.0764(8) 1.0844(7) 0.2995(4) 0.057(3) Uani 1 1 d . . .
H24 H 1.1551 1.1103 0.3226 0.069 Uiso 1 1 calc R . .
C25 C 0.9849(8) 1.1336(6) 0.3058(4) 0.056(3) Uani 1 1 d . . .
H25 H 1.0003 1.1932 0.3336 0.067 Uiso 1 1 calc R . .
C26 C 0.8699(7) 1.0950(6) 0.2710(3) 0.042(2) Uani 1 1 d . . .
H26 H 0.8082 1.1295 0.2753 0.051 Uiso 1 1 calc R . .
C31 C 0.3464(6) 0.9111(5) 0.1512(3) 0.0247(18) Uani 1 1 d . . .
C32 C 0.3087(7) 0.9948(6) 0.1728(3) 0.042(2) Uani 1 1 d . . .
H32 H 0.3536 1.0384 0.2076 0.050 Uiso 1 1 calc R . .
C33 C 0.2067(7) 1.0149(6) 0.1440(4) 0.048(2) Uani 1 1 d . . .
H33 H 0.1835 1.0731 0.1585 0.058 Uiso 1 1 calc R . .
C34 C 0.1383(7) 0.9502(6) 0.0940(4) 0.045(2) Uani 1 1 d . . .
H34 H 0.0675 0.9634 0.0746 0.054 Uiso 1 1 calc R . .
C35 C 0.1728(6) 0.8670(5) 0.0727(3) 0.034(2) Uani 1 1 d . . .
H35 H 0.1259 0.8228 0.0384 0.041 Uiso 1 1 calc R . .
C36 C 0.2764(6) 0.8469(5) 0.1010(3) 0.0298(19) Uani 1 1 d . . .
H36 H 0.2994 0.7889 0.0860 0.036 Uiso 1 1 calc R . .
C41 C 0.4200(6) 0.8519(5) 0.2475(3) 0.0279(19) Uani 1 1 d . . .
C42 C 0.3901(6) 0.7580(5) 0.2473(3) 0.0312(19) Uani 1 1 d . . .
H42 H 0.3997 0.7095 0.2166 0.037 Uiso 1 1 calc R . .
C43 C 0.3469(7) 0.7329(6) 0.2901(4) 0.041(2) Uani 1 1 d . . .
H43 H 0.3300 0.6685 0.2896 0.050 Uiso 1 1 calc R . .
C44 C 0.3289(7) 0.8031(7) 0.3336(4) 0.046(2) Uani 1 1 d . . .
H44 H 0.2974 0.7865 0.3628 0.055 Uiso 1 1 calc R . .
C45 C 0.3562(8) 0.8972(7) 0.3352(4) 0.056(3) Uani 1 1 d . . .
H45 H 0.3446 0.9452 0.3656 0.067 Uiso 1 1 calc R . .
C46 C 0.4005(7) 0.9209(6) 0.2922(3) 0.043(2) Uani 1 1 d . . .
H46 H 0.4180 0.9855 0.2931 0.052 Uiso 1 1 calc R . .
C51 C 0.7877(6) 0.7559(6) 0.0432(3) 0.033(2) Uani 1 1 d . . .
C52 C 0.7858(6) 0.8434(6) 0.0355(3) 0.038(2) Uani 1 1 d . . .
H52 H 0.7589 0.8894 0.0613 0.046 Uiso 1 1 calc R . .
C53 C 0.8233(7) 0.8652(6) -0.0103(4) 0.051(2) Uani 1 1 d . . .
H53 H 0.8217 0.9259 -0.0155 0.061 Uiso 1 1 calc R . .
C54 C 0.8620(7) 0.7990(7) -0.0476(4) 0.055(3) Uani 1 1 d . . .
H54 H 0.8877 0.8137 -0.0786 0.066 Uiso 1 1 calc R . .
C55 C 0.8638(7) 0.7111(7) -0.0402(3) 0.049(2) Uani 1 1 d . . .
H55 H 0.8903 0.6652 -0.0663 0.059 Uiso 1 1 calc R . .
C56 C 0.8275(7) 0.6890(6) 0.0047(3) 0.042(2) Uani 1 1 d . . .
H56 H 0.8295 0.6282 0.0096 0.051 Uiso 1 1 calc R . .
C61 C 0.8620(6) 0.6906(5) 0.1371(3) 0.0291(19) Uani 1 1 d . . .
C62 C 0.8479(7) 0.6176(5) 0.1619(3) 0.035(2) Uani 1 1 d . . .
H62 H 0.7696 0.5840 0.1589 0.042 Uiso 1 1 calc R . .
C63 C 0.9463(8) 0.5936(6) 0.1905(3) 0.043(2) Uani 1 1 d . . .
H63 H 0.9356 0.5429 0.2066 0.052 Uiso 1 1 calc R . .
C64 C 1.0597(7) 0.6432(6) 0.1958(3) 0.049(2) Uani 1 1 d . . .
H64 H 1.1274 0.6271 0.2159 0.059 Uiso 1 1 calc R . .
C65 C 1.0756(7) 0.7152(6) 0.1725(3) 0.045(2) Uani 1 1 d . . .
H65 H 1.1544 0.7491 0.1765 0.054 Uiso 1 1 calc R . .
C66 C 0.9787(7) 0.7395(5) 0.1432(3) 0.035(2) Uani 1 1 d . . .
H66 H 0.9911 0.7898 0.1269 0.042 Uiso 1 1 calc R . .
C71 C 0.3610(6) 0.6165(5) 0.0589(3) 0.0270(19) Uani 1 1 d . . .
C72 C 0.3498(7) 0.6262(5) 0.0046(3) 0.037(2) Uani 1 1 d . . .
H72 H 0.4193 0.6410 -0.0089 0.044 Uiso 1 1 calc R . .
C73 C 0.2349(9) 0.6140(5) -0.0297(4) 0.053(3) Uani 1 1 d . . .
H73 H 0.2262 0.6200 -0.0667 0.064 Uiso 1 1 calc R . .
C74 C 0.1352(9) 0.5933(6) -0.0095(5) 0.067(3) Uani 1 1 d . . .
H74 H 0.0576 0.5847 -0.0329 0.080 Uiso 1 1 calc R . .
C75 C 0.1459(8) 0.5848(6) 0.0442(5) 0.069(3) Uani 1 1 d . . .
H75 H 0.0763 0.5716 0.0580 0.082 Uiso 1 1 calc R . .
C76 C 0.2584(7) 0.5956(5) 0.0778(4) 0.043(2) Uani 1 1 d . . .
H76 H 0.2657 0.5886 0.1146 0.051 Uiso 1 1 calc R . .
C81 C 0.4919(6) 0.5507(5) 0.1412(3) 0.0291(19) Uani 1 1 d . . .
C86 C 0.5228(6) 0.5653(5) 0.1992(3) 0.036(2) Uani 1 1 d . . .
H86 H 0.5549 0.6275 0.2239 0.043 Uiso 1 1 calc R . .
C85 C 0.5070(7) 0.4894(6) 0.2212(4) 0.057(3) Uani 1 1 d . . .
H85 H 0.5270 0.5001 0.2609 0.068 Uiso 1 1 calc R . .
C84 C 0.4624(8) 0.3984(6) 0.1858(4) 0.065(3) Uani 1 1 d . . .
H84 H 0.4502 0.3468 0.2010 0.078 Uiso 1 1 calc R . .
C83 C 0.4357(8) 0.3830(6) 0.1282(4) 0.061(3) Uani 1 1 d . . .
H83 H 0.4090 0.3202 0.1036 0.074 Uiso 1 1 calc R . .
C82 C 0.4475(7) 0.4580(5) 0.1061(3) 0.048(2) Uani 1 1 d . . .
H82 H 0.4250 0.4467 0.0664 0.058 Uiso 1 1 calc R . .
C101 C 0.4562(8) 0.5152(6) 0.4028(4) 0.075(3) Uani 1 1 d . . .
H10D H 0.3718 0.5050 0.4048 0.112 Uiso 1 1 calc R . .
H10E H 0.5047 0.5018 0.4349 0.112 Uiso 1 1 calc R . .
H10F H 0.4644 0.4729 0.3676 0.112 Uiso 1 1 calc R . .
C102 C 0.4979(8) 0.6147(7) 0.4047(5) 0.054(3) Uani 1 1 d . . .
C103 C 0.4995(9) 0.6890(7) 0.4568(4) 0.094(4) Uani 1 1 d . . .
H10A H 0.5453 0.6755 0.4895 0.141 Uiso 1 1 calc R . .
H10B H 0.4170 0.6898 0.4606 0.141 Uiso 1 1 calc R . .
H10C H 0.5370 0.7508 0.4546 0.141 Uiso 1 1 calc R . .
O11 O 0.5309(5) 0.6357(4) 0.3652(3) 0.0587(18) Uani 1 1 d . . .
C111 C 0.8242(13) 0.3710(10) 0.3048(6) 0.170(7) Uani 1 1 d . . .
H11D H 0.8968 0.3450 0.3039 0.254 Uiso 1 1 calc R . .
H11E H 0.7618 0.3255 0.3110 0.254 Uiso 1 1 calc R . .
H11F H 0.8424 0.4304 0.3355 0.254 Uiso 1 1 calc R . .
C112 C 0.7808(11) 0.3895(9) 0.2500(7) 0.105(5) Uani 1 1 d . . .
C113 C 0.7349(13) 0.3046(8) 0.1979(6) 0.158(6) Uani 1 1 d . . .
H11A H 0.6727 0.2595 0.2045 0.237 Uiso 1 1 calc R . .
H11B H 0.8013 0.2740 0.1898 0.237 Uiso 1 1 calc R . .
H11C H 0.7010 0.3255 0.1657 0.237 Uiso 1 1 calc R . .
O12 O 0.7793(6) 0.4704(5) 0.2451(3) 0.093(3) Uani 1 1 d . . .
C121 C -0.1935(11) 0.5617(9) -0.2340(7) 0.165(7) Uani 1 1 d . . .
H12D H -0.1654 0.5253 -0.2655 0.247 Uiso 1 1 calc R . .
H12E H -0.2673 0.5808 -0.2487 0.247 Uiso 1 1 calc R . .
H12F H -0.2096 0.5225 -0.2095 0.247 Uiso 1 1 calc R . .
C122 C -0.1035(11) 0.6439(10) -0.2025(5) 0.082(4) Uani 1 1 d . . .
C123 C -0.0978(12) 0.7226(10) -0.2219(7) 0.202(10) Uani 1 1 d . . .
H12A H -0.1792 0.7297 -0.2366 0.304 Uiso 1 1 calc R . .
H12B H -0.0544 0.7147 -0.2521 0.304 Uiso 1 1 calc R . .
H12C H -0.0556 0.7792 -0.1908 0.304 Uiso 1 1 calc R . .
O13 O -0.0431(9) 0.6417(8) -0.1583(4) 0.148(4) Uani 1 1 d . . .
C131 C 0.5780(9) 1.1173(7) 0.4405(4) 0.085(4) Uani 1 1 d . . .
H13D H 0.5320 1.1591 0.4257 0.127 Uiso 1 1 calc R . .
H13E H 0.6105 1.1455 0.4812 0.127 Uiso 1 1 calc R . .
H13F H 0.5253 1.0556 0.4333 0.127 Uiso 1 1 calc R . .
C132 C 0.6784(9) 1.1047(7) 0.4119(4) 0.050(3) Uani 1 1 d . . .
C133 C 0.7819(9) 1.1857(7) 0.4284(5) 0.096(4) Uani 1 1 d . . .
H13A H 0.8195 1.2000 0.4685 0.144 Uiso 1 1 calc R . .
H13B H 0.7540 1.2413 0.4213 0.144 Uiso 1 1 calc R . .
H13C H 0.8406 1.1695 0.4060 0.144 Uiso 1 1 calc R . .
O14 O 0.6762(5) 1.0313(4) 0.3778(3) 0.0622(19) Uani 1 1 d . . .
C141 C 0.7839(10) 0.4994(8) 0.4618(5) 0.123(5) Uani 1 1 d . . .
H14D H 0.7374 0.4737 0.4853 0.185 Uiso 1 1 calc R . .
H14E H 0.8606 0.4788 0.4651 0.185 Uiso 1 1 calc R . .
H14F H 0.7386 0.4763 0.4224 0.185 Uiso 1 1 calc R . .
C142 C 0.8069(9) 0.6064(8) 0.4815(5) 0.072(3) Uani 1 1 d . . .
C143 C 0.8644(14) 0.6538(9) 0.5400(5) 0.188(9) Uani 1 1 d . . .
H14A H 0.9195 0.6169 0.5540 0.282 Uiso 1 1 calc R . .
H14B H 0.8034 0.6598 0.5621 0.282 Uiso 1 1 calc R . .
H14C H 0.9093 0.7169 0.5435 0.282 Uiso 1 1 calc R . .
O15 O 0.7769(5) 0.6472(4) 0.4475(3) 0.0609(19) Uani 1 1 d . . .
P5 P 1.2018(2) 1.03191(17) 0.45968(10) 0.0409(6) Uani 1 1 d . . .
P6 P 0.4710(4) 1.2487(2) 0.31122(14) 0.1063(14) Uani 1 1 d . . .
P7 P 1.1147(2) 0.6071(2) 0.39173(13) 0.0600(8) Uani 1 1 d . . .
F1 F 1.1505(5) 0.9932(4) 0.5053(2) 0.096(2) Uani 1 1 d . . .
F2 F 1.2685(4) 1.1269(4) 0.5080(2) 0.0773(17) Uani 1 1 d . . .
F3 F 1.2495(5) 1.0733(4) 0.4149(2) 0.0712(16) Uani 1 1 d . . .
F4 F 1.1317(4) 0.9382(3) 0.4107(2) 0.0781(17) Uani 1 1 d . . .
F5 F 1.3144(4) 0.9868(4) 0.4692(2) 0.0703(16) Uani 1 1 d . . .
F6 F 1.0861(4) 1.0770(4) 0.4499(2) 0.0750(17) Uani 1 1 d . . .
F7 F 0.3589(8) 1.2919(5) 0.3136(5) 0.245(6) Uani 1 1 d . . .
F8 F 0.4438(13) 1.2113(5) 0.2473(3) 0.304(8) Uani 1 1 d . . .
F9 F 0.5896(10) 1.2061(6) 0.3113(4) 0.195(4) Uani 1 1 d . . .
F10 F 0.4060(7) 1.1506(4) 0.3152(3) 0.144(3) Uani 1 1 d . . .
F11 F 0.5387(8) 1.3459(4) 0.3061(3) 0.148(3) Uani 1 1 d . . .
F12 F 0.5146(7) 1.2890(4) 0.3750(3) 0.128(3) Uani 1 1 d . . .
F19 F 1.1983(6) 0.6210(5) 0.4502(3) 0.122(3) Uani 1 1 d . . .
F20 F 1.0012(6) 0.6037(5) 0.4153(4) 0.156(4) Uani 1 1 d . . .
F21 F 1.0997(5) 0.4968(4) 0.3776(3) 0.094(2) Uani 1 1 d . . .
F22 F 1.0361(6) 0.5970(4) 0.3311(3) 0.120(3) Uani 1 1 d . . .
F23 F 1.2276(5) 0.6144(4) 0.3665(3) 0.097(2) Uani 1 1 d . . .
F24 F 1.1303(4) 0.7212(3) 0.4065(2) 0.0700(16) Uani 1 1 d . . .

loop_
_atom_site_aniso_label
_atom_site_aniso_U_11
_atom_site_aniso_U_22
_atom_site_aniso_U_33
_atom_site_aniso_U_23
_atom_site_aniso_U_13
_atom_site_aniso_U_12
Ru1 0.0279(4) 0.0271(4) 0.0167(4) 0.0050(3) 0.0016(3) 0.0054(3)
Mn1 0.0216(6) 0.0243(7) 0.0151(6) 0.0047(5) 0.0023(5) 0.0041(5)
P1 0.0242(12) 0.0256(12) 0.0211(12) 0.0023(9) 0.0027(9) 0.0048(9)
P2 0.0228(12) 0.0313(13) 0.0206(11) 0.0054(9) 0.0031(9) 0.0064(10)
P3 0.0258(12) 0.0237(12) 0.0196(11) 0.0047(9) 0.0055(9) 0.0048(9)
P4 0.0233(12) 0.0274(12) 0.0212(12) 0.0086(9) 0.0004(9) 0.0011(9)
N1 0.023(4) 0.024(4) 0.019(4) 0.007(3) 0.004(3) 0.005(3)
N2 0.041(4) 0.047(4) 0.016(4) 0.010(3) 0.008(3) 0.013(3)
N3 0.040(4) 0.036(4) 0.022(4) 0.013(3) 0.011(3) 0.012(3)
N4 0.030(4) 0.041(4) 0.022(4) 0.004(3) 0.006(3) 0.009(3)
N5 0.037(4) 0.035(4) 0.028(4) 0.013(3) 0.003(3) 0.005(3)
N6 0.049(4) 0.031(4) 0.029(4) 0.004(3) 0.003(3) 0.016(3)
C1 0.024(4) 0.017(4) 0.020(4) 0.000(3) 0.010(4) 0.006(3)
C2 0.028(5) 0.017(4) 0.025(5) 0.002(4) 0.005(4) 0.001(3)
O1 0.036(3) 0.052(4) 0.021(3) 0.017(3) -0.006(3) 0.003(3)
C3 0.027(5) 0.026(5) 0.024(5) -0.004(3) -0.002(4) 0.008(4)
C4 0.027(5) 0.033(5) 0.023(4) 0.011(4) 0.002(4) 0.005(4)
C11 0.032(5) 0.021(4) 0.027(5) 0.005(4) 0.008(4) -0.001(4)
C12 0.030(5) 0.047(6) 0.035(5) 0.023(4) -0.004(4) 0.000(4)
C13 0.039(6) 0.056(6) 0.040(6) 0.022(5) 0.011(5) -0.002(5)
C14 0.046(6) 0.041(5) 0.030(5) 0.025(4) 0.004(4) 0.008(5)
C15 0.043(6) 0.038(5) 0.034(5) 0.015(4) -0.015(4) 0.000(4)
C16 0.035(5) 0.038(5) 0.038(5) 0.019(4) 0.003(4) 0.004(4)
C21 0.023(5) 0.026(5) 0.026(5) 0.009(4) 0.001(4) -0.003(4)
C22 0.036(5) 0.045(6) 0.028(5) 0.013(4) 0.006(4) -0.005(4)
C23 0.015(5) 0.082(8) 0.054(7) 0.036(6) 0.002(5) 0.002(5)
C24 0.039(6) 0.076(8) 0.038(6) 0.025(6) -0.020(5) -0.024(6)
C25 0.059(7) 0.045(6) 0.044(6) 0.019(5) -0.017(5) -0.023(5)
C26 0.042(6) 0.042(6) 0.037(6) 0.017(5) -0.004(4) -0.001(5)
C31 0.019(4) 0.034(5) 0.028(5) 0.014(4) 0.014(4) 0.006(4)
C32 0.042(6) 0.044(6) 0.041(6) 0.008(4) 0.009(4) 0.022(5)
C33 0.041(6) 0.040(6) 0.063(7) 0.013(5) 0.003(5) 0.020(5)
C34 0.033(5) 0.054(6) 0.057(7) 0.030(5) 0.007(5) 0.014(5)
C35 0.028(5) 0.036(5) 0.034(5) 0.010(4) 0.004(4) 0.000(4)
C36 0.025(5) 0.035(5) 0.027(5) 0.005(4) 0.006(4) 0.008(4)
C41 0.025(5) 0.036(5) 0.024(5) 0.009(4) 0.007(4) 0.006(4)
C42 0.035(5) 0.033(5) 0.019(5) 0.002(4) 0.005(4) 0.000(4)
C43 0.041(6) 0.042(6) 0.047(6) 0.018(5) 0.017(5) 0.008(4)
C44 0.034(5) 0.066(7) 0.046(6) 0.023(5) 0.019(4) 0.007(5)
C45 0.072(7) 0.067(7) 0.041(6) 0.013(5) 0.037(5) 0.024(6)
C46 0.063(6) 0.040(6) 0.036(6) 0.013(4) 0.026(5) 0.019(5)
C51 0.034(5) 0.044(6) 0.024(5) 0.010(4) 0.009(4) 0.011(4)
C52 0.029(5) 0.048(6) 0.033(5) 0.006(4) 0.011(4) 0.001(4)
C53 0.053(6) 0.065(7) 0.041(6) 0.023(5) 0.020(5) 0.011(5)
C54 0.054(6) 0.095(8) 0.026(6) 0.025(6) 0.024(5) 0.017(6)
C55 0.044(6) 0.077(8) 0.027(5) 0.007(5) 0.014(4) 0.022(5)
C56 0.040(6) 0.057(6) 0.035(6) 0.013(5) 0.010(4) 0.024(5)
C61 0.029(5) 0.033(5) 0.022(5) 0.002(4) 0.004(4) 0.009(4)
C62 0.025(5) 0.030(5) 0.045(6) 0.009(4) 0.005(4) 0.004(4)
C63 0.048(6) 0.047(6) 0.042(6) 0.024(5) 0.006(5) 0.017(5)
C64 0.033(6) 0.068(7) 0.047(6) 0.020(5) -0.003(5) 0.017(5)
C65 0.034(5) 0.058(6) 0.041(6) 0.014(5) 0.005(4) 0.009(5)
C66 0.033(5) 0.047(6) 0.037(5) 0.026(4) 0.013(4) 0.013(4)
C71 0.029(5) 0.020(4) 0.027(5) -0.001(4) 0.002(4) 0.008(4)
C72 0.024(5) 0.033(5) 0.049(6) 0.011(4) -0.001(4) 0.008(4)
C73 0.069(7) 0.032(6) 0.045(6) 0.002(4) -0.013(6) 0.018(5)
C74 0.037(7) 0.041(6) 0.089(9) -0.010(6) -0.027(6) 0.008(5)
C75 0.036(6) 0.040(6) 0.108(10) -0.004(6) 0.009(7) -0.004(5)
C76 0.024(5) 0.024(5) 0.068(7) 0.001(4) 0.004(5) -0.003(4)
C81 0.028(5) 0.025(5) 0.032(5) 0.009(4) 0.004(4) 0.000(4)
C86 0.036(5) 0.029(5) 0.037(5) 0.009(4) 0.000(4) 0.001(4)
C85 0.064(7) 0.056(7) 0.036(6) 0.019(5) -0.011(5) -0.010(5)
C84 0.084(8) 0.036(6) 0.065(8) 0.024(6) -0.005(6) -0.008(6)
C83 0.090(8) 0.024(5) 0.049(7) 0.003(5) -0.005(6) -0.011(5)
C82 0.080(7) 0.024(5) 0.028(5) -0.003(4) 0.003(5) 0.004(5)
C101 0.087(8) 0.053(7) 0.098(9) 0.024(6) 0.046(7) 0.022(6)
C102 0.033(6) 0.055(7) 0.072(8) 0.019(6) 0.009(5) 0.010(5)
C103 0.077(8) 0.078(8) 0.092(10) -0.030(7) 0.037(7) -0.013(6)
O11 0.053(4) 0.057(4) 0.069(5) 0.025(4) 0.017(4) 0.006(3)
C111 0.186(16) 0.136(14) 0.157(17) 0.061(13) -0.027(13) -0.005(12)
C112 0.100(11) 0.045(9) 0.173(16) 0.020(10) 0.057(11) 0.017(8)
C113 0.200(16) 0.090(11) 0.138(14) -0.044(9) 0.014(12) 0.058(10)
O12 0.087(6) 0.065(5) 0.121(7) 0.006(5) 0.040(5) 0.015(5)
C121 0.103(12) 0.075(10) 0.29(2) 0.022(12) 0.019(13) 0.019(9)
C122 0.078(10) 0.110(11) 0.060(9) 0.015(8) 0.034(8) 0.019(9)
C123 0.139(14) 0.148(15) 0.33(3) 0.165(18) 0.002(15) -0.030(12)
O13 0.154(10) 0.206(11) 0.092(8) 0.038(8) 0.039(7) 0.059(8)
C131 0.117(10) 0.080(8) 0.081(9) 0.030(7) 0.047(8) 0.052(7)
C132 0.062(7) 0.050(7) 0.049(7) 0.022(5) 0.020(6) 0.028(6)
C133 0.116(10) 0.054(8) 0.098(10) -0.006(7) 0.030(8) 0.003(7)
O14 0.056(4) 0.052(4) 0.070(5) -0.003(4) 0.014(4) 0.027(4)
C141 0.138(12) 0.078(10) 0.161(14) 0.076(10) 0.004(10) 0.008(9)
C142 0.065(8) 0.080(9) 0.069(8) 0.039(7) 0.004(6) -0.007(6)
C143 0.30(2) 0.116(12) 0.076(11) 0.046(9) -0.088(12) -0.040(13)
O15 0.065(4) 0.077(5) 0.054(5) 0.041(4) 0.015(4) 0.015(4)
P5 0.0289(14) 0.0578(17) 0.0284(14) 0.0028(12) 0.0049(11) 0.0058(12)
P6 0.205(5) 0.0313(19) 0.060(2) 0.0071(16) -0.014(2) 0.023(2)
P7 0.0470(17) 0.078(2) 0.079(2) 0.0513(18) 0.0195(16) 0.0279(15)
F1 0.113(5) 0.123(5) 0.085(5) 0.056(4) 0.069(4) 0.031(4)
F2 0.061(4) 0.086(4) 0.045(4) -0.029(3) 0.005(3) -0.011(3)
F3 0.093(4) 0.087(4) 0.053(4) 0.033(3) 0.037(3) 0.030(3)
F4 0.056(4) 0.057(4) 0.086(5) -0.030(3) 0.008(3) 0.002(3)
F5 0.059(4) 0.103(4) 0.054(4) 0.022(3) 0.011(3) 0.035(3)
F6 0.043(3) 0.090(4) 0.067(4) -0.017(3) -0.003(3) 0.026(3)
F7 0.154(8) 0.072(6) 0.419(17) 0.027(8) -0.095(9) 0.035(6)
F8 0.72(2) 0.037(5) 0.068(6) 0.007(4) -0.055(9) 0.010(8)
F9 0.306(12) 0.117(7) 0.227(11) 0.062(7) 0.140(10) 0.125(8)
F10 0.224(9) 0.046(4) 0.141(7) 0.019(4) 0.025(6) 0.000(5)
F11 0.312(11) 0.052(4) 0.075(5) 0.013(4) 0.050(6) 0.026(5)
F12 0.228(8) 0.074(5) 0.064(5) 0.016(4) -0.003(5) 0.030(5)
F19 0.170(7) 0.130(6) 0.078(5) 0.057(5) -0.001(5) 0.059(5)
F20 0.111(6) 0.120(6) 0.306(12) 0.090(7) 0.158(7) 0.047(5)
F21 0.091(4) 0.067(4) 0.152(6) 0.072(4) 0.027(4) 0.030(4)
F22 0.134(6) 0.097(5) 0.117(6) 0.048(4) -0.032(5) 0.034(4)
F23 0.100(5) 0.094(5) 0.132(6) 0.050(4) 0.077(5) 0.036(4)
F24 0.063(4) 0.064(4) 0.090(5) 0.030(3) 0.013(3) 0.026(3)

loop_
_atom_type_symbol
_atom_type_description
_atom_type_scat_dispersion_real
_atom_type_scat_dispersion_imag
_atom_type_scat_source
C C 0.0033 0.0016 'International Tables Vol C Tables 4.2.6.8 and 6.1.1.4'
H H 0.0000 0.0000 'International Tables Vol C Tables 4.2.6.8 and 6.1.1.4'
N N 0.0061 0.0033 'International Tables Vol C Tables 4.2.6.8 and 6.1.1.4'
O O 0.0106 0.0060 'International Tables Vol C Tables 4.2.6.8 and 6.1.1.4'
F F 0.0171 0.0103 'International Tables Vol C Tables 4.2.6.8 and 6.1.1.4'
P P 0.1023 0.0942 'International Tables Vol C Tables 4.2.6.8 and 6.1.1.4'
Mn Mn 0.3368 0.7283 'International Tables Vol C Tables 4.2.6.8 and 6.1.1.4'
Ru Ru -1.2594 0.8363 'International Tables Vol C Tables 4.2.6.8 and 6.1.1.4'

loop_
_geom_angle_atom_site_label_1
_geom_angle_atom_site_label_2
_geom_angle_atom_site_label_3
_geom_angle
_geom_angle_site_symmetry_1
_geom_angle_site_symmetry_3
_geom_angle_publ_flag
N1 Ru1 N5 88.9(2) . . ?
N1 Ru1 N3 179.1(2) . . ?
N5 Ru1 N3 90.4(2) . . ?
N1 Ru1 N6 92.8(2) . . ?
N5 Ru1 N6 178.3(2) . . ?
N3 Ru1 N6 88.0(2) . . ?
N1 Ru1 N4 88.2(2) . . ?
N5 Ru1 N4 89.6(2) . . ?
N3 Ru1 N4 91.3(2) . . ?
N6 Ru1 N4 90.3(2) . . ?
N1 Ru1 N2 90.7(2) . . ?
N5 Ru1 N2 89.5(2) . . ?
N3 Ru1 N2 89.7(2) . . ?
N6 Ru1 N2 90.6(2) . . ?
N4 Ru1 N2 178.6(2) . . ?
C2 Mn1 C1 174.9(3) . . ?
C2 Mn1 P2 87.1(2) . . ?
C1 Mn1 P2 92.2(2) . . ?
C2 Mn1 P4 90.1(2) . . ?
C1 Mn1 P4 85.3(2) . . ?
P2 Mn1 P4 107.24(9) . . ?
C2 Mn1 P3 91.7(2) . . ?
C1 Mn1 P3 89.0(2) . . ?
P2 Mn1 P3 178.78(8) . . ?
P4 Mn1 P3 72.86(9) . . ?
C2 Mn1 P1 88.0(2) . . ?
C1 Mn1 P1 96.6(2) . . ?
P2 Mn1 P1 73.61(9) . . ?
P4 Mn1 P1 177.91(8) . . ?
P3 Mn1 P1 106.25(9) . . ?
C81 P1 C71 100.0(3) . . ?
C81 P1 C3 103.2(3) . . ?
C71 P1 C3 107.1(3) . . ?
C81 P1 Mn1 130.3(3) . . ?
C71 P1 Mn1 119.3(2) . . ?
C3 P1 Mn1 93.6(2) . . ?
C61 P2 C51 101.4(3) . . ?
C61 P2 C3 105.7(3) . . ?
C51 P2 C3 103.5(3) . . ?
C61 P2 Mn1 123.9(2) . . ?
C51 P2 Mn1 124.3(3) . . ?
C3 P2 Mn1 94.3(2) . . ?
C41 P3 C31 101.9(3) . . ?
C41 P3 C4 104.4(3) . . ?
C31 P3 C4 106.1(3) . . ?
C41 P3 Mn1 124.3(3) . . ?
C31 P3 Mn1 122.6(2) . . ?
C4 P3 Mn1 94.2(2) . . ?
C21 P4 C11 101.1(3) . . ?
C21 P4 C4 105.7(3) . . ?
C11 P4 C4 106.0(3) . . ?
C21 P4 Mn1 126.2(2) . . ?
C11 P4 Mn1 120.4(2) . . ?
C4 P4 Mn1 94.7(2) . . ?
C1 N1 Ru1 175.4(5) . . ?
N1 C1 Mn1 176.6(6) . . ?
O1 C2 Mn1 178.0(7) . . ?
P2 C3 P1 96.2(3) . . ?
P4 C4 P3 95.7(3) . . ?
C16 C11 C12 118.3(6) . . ?
C16 C11 P4 120.3(6) . . ?
C12 C11 P4 121.1(5) . . ?
C13 C12 C11 120.8(7) . . ?
C14 C13 C12 119.4(7) . . ?
C15 C14 C13 119.8(7) . . ?
C16 C15 C14 121.2(7) . . ?
C15 C16 C11 120.3(7) . . ?
C22 C21 C26 117.8(7) . . ?
C22 C21 P4 119.7(6) . . ?
C26 C21 P4 122.5(6) . . ?
C21 C22 C23 121.1(8) . . ?
C24 C23 C22 120.4(9) . . ?
C23 C24 C25 119.1(8) . . ?
C24 C25 C26 119.7(9) . . ?
C21 C26 C25 121.9(9) . . ?
C36 C31 C32 118.3(7) . . ?
C36 C31 P3 119.8(6) . . ?
C32 C31 P3 121.7(6) . . ?
C33 C32 C31 120.9(8) . . ?
C32 C33 C34 120.0(8) . . ?
C35 C34 C33 120.0(8) . . ?
C34 C35 C36 120.4(8) . . ?
C31 C36 C35 120.5(7) . . ?
C42 C41 C46 117.1(7) . . ?
C42 C41 P3 120.0(6) . . ?
C46 C41 P3 122.8(6) . . ?
C43 C42 C41 122.3(7) . . ?
C44 C43 C42 118.9(8) . . ?
C43 C44 C45 120.7(8) . . ?
C44 C45 C46 119.4(8) . . ?
C45 C46 C41 121.5(8) . . ?
C52 C51 C56 119.0(7) . . ?
C52 C51 P2 120.1(6) . . ?
C56 C51 P2 120.8(6) . . ?
C51 C52 C53 120.4(8) . . ?
C54 C53 C52 119.9(8) . . ?
C53 C54 C55 119.9(8) . . ?
C54 C55 C56 120.6(8) . . ?
C55 C56 C51 120.1(8) . . ?
C62 C61 C66 117.9(7) . . ?
C62 C61 P2 121.5(6) . . ?
C66 C61 P2 120.6(5) . . ?
C63 C62 C61 120.8(7) . . ?
C64 C63 C62 119.9(7) . . ?
C65 C64 C63 120.3(8) . . ?
C64 C65 C66 120.7(8) . . ?
C65 C66 C61 120.4(7) . . ?
C76 C71 C72 119.2(7) . . ?
C76 C71 P1 119.6(6) . . ?
C72 C71 P1 120.7(6) . . ?
C71 C72 C73 119.4(8) . . ?
C74 C73 C72 119.8(9) . . ?
C73 C74 C75 121.0(9) . . ?
C74 C75 C76 119.5(10) . . ?
C75 C76 C71 121.1(9) . . ?
C86 C81 C82 118.2(7) . . ?
C86 C81 P1 123.5(6) . . ?
C82 C81 P1 118.2(6) . . ?
C85 C86 C81 120.4(7) . . ?
C84 C85 C86 120.5(8) . . ?
C83 C84 C85 119.5(8) . . ?
C82 C83 C84 120.4(8) . . ?
C83 C82 C81 121.0(8) . . ?
O11 C102 C101 122.0(10) . . ?
O11 C102 C103 120.8(10) . . ?
C101 C102 C103 117.2(9) . . ?
O12 C112 C111 123.6(14) . . ?
O12 C112 C113 119.0(15) . . ?
C111 C112 C113 117.5(12) . . ?
O13 C122 C123 124.7(15) . . ?
O13 C122 C121 117.0(14) . . ?
C123 C122 C121 118.1(13) . . ?
O14 C132 C133 121.6(9) . . ?
O14 C132 C131 121.2(10) . . ?
C133 C132 C131 117.2(9) . . ?
O15 C142 C143 123.7(11) . . ?
O15 C142 C141 118.4(11) . . ?
C143 C142 C141 118.0(10) . . ?
F5 P5 F3 90.3(3) . . ?
F5 P5 F1 91.7(3) . . ?
F3 P5 F1 177.8(3) . . ?
F5 P5 F2 91.4(3) . . ?
F3 P5 F2 90.1(3) . . ?
F1 P5 F2 89.0(3) . . ?
F5 P5 F4 90.3(3) . . ?
F3 P5 F4 89.6(3) . . ?
F1 P5 F4 91.3(3) . . ?
F2 P5 F4 178.3(3) . . ?
F5 P5 F6 179.4(3) . . ?
F3 P5 F6 90.0(3) . . ?
F1 P5 F6 87.9(3) . . ?
F2 P5 F6 89.1(3) . . ?
F4 P5 F6 89.2(3) . . ?
F8 P6 F12 172.9(8) . . ?
F8 P6 F7 95.7(7) . . ?
F12 P6 F7 90.0(6) . . ?
F8 P6 F10 91.3(4) . . ?
F12 P6 F10 92.7(4) . . ?
F7 P6 F10 93.2(6) . . ?
F8 P6 F11 87.7(4) . . ?
F12 P6 F11 88.2(4) . . ?
F7 P6 F11 88.3(5) . . ?
F10 P6 F11 178.3(6) . . ?
F8 P6 F9 86.5(7) . . ?
F12 P6 F9 87.8(5) . . ?
F7 P6 F9 177.7(6) . . ?
F10 P6 F9 87.3(4) . . ?
F11 P6 F9 91.3(6) . . ?
F20 P7 F19 92.8(5) . . ?
F20 P7 F23 177.1(4) . . ?
F19 P7 F23 89.0(4) . . ?
F20 P7 F21 91.0(3) . . ?
F19 P7 F21 90.8(3) . . ?
F23 P7 F21 91.2(3) . . ?
F20 P7 F22 90.3(4) . . ?
F19 P7 F22 176.3(4) . . ?
F23 P7 F22 87.8(4) . . ?
F21 P7 F22 91.2(4) . . ?
F20 P7 F24 88.9(3) . . ?
F19 P7 F24 89.1(4) . . ?
F23 P7 F24 88.9(3) . . ?
F21 P7 F24 179.9(4) . . ?
F22 P7 F24 88.9(3) . . ?

loop_
_geom_bond_atom_site_label_1
_geom_bond_atom_site_label_2
_geom_bond_distance
_geom_bond_site_symmetry_2
_geom_bond_publ_flag
Ru1 N1 1.998(6) . ?
Ru1 N5 2.106(5) . ?
Ru1 N3 2.106(5) . ?
Ru1 N6 2.112(5) . ?
Ru1 N4 2.114(5) . ?
Ru1 N2 2.122(6) . ?
Mn1 C2 1.790(7) . ?
Mn1 C1 1.937(7) . ?
Mn1 P2 2.285(3) . ?
Mn1 P4 2.295(3) . ?
Mn1 P3 2.300(3) . ?
Mn1 P1 2.302(3) . ?
P1 C81 1.834(7) . ?
P1 C71 1.838(7) . ?
P1 C3 1.847(7) . ?
P2 C61 1.826(7) . ?
P2 C51 1.829(7) . ?
P2 C3 1.846(7) . ?
P3 C41 1.807(7) . ?
P3 C31 1.831(7) . ?
P3 C4 1.845(7) . ?
P4 C21 1.812(7) . ?
P4 C11 1.826(7) . ?
P4 C4 1.834(7) . ?
N1 C1 1.182(7) . ?
C2 O1 1.156(7) . ?
C11 C16 1.394(9) . ?
C11 C12 1.406(9) . ?
C12 C13 1.392(9) . ?
C13 C14 1.388(9) . ?
C14 C15 1.377(9) . ?
C15 C16 1.377(9) . ?
C21 C22 1.378(10) . ?
C21 C26 1.379(10) . ?
C22 C23 1.409(10) . ?
C23 C24 1.372(12) . ?
C24 C25 1.388(12) . ?
C25 C26 1.398(10) . ?
C31 C36 1.393(9) . ?
C31 C32 1.398(9) . ?
C32 C33 1.384(9) . ?
C33 C34 1.387(11) . ?
C34 C35 1.371(10) . ?
C35 C36 1.393(9) . ?
C41 C42 1.392(9) . ?
C41 C46 1.396(10) . ?
C42 C43 1.384(9) . ?
C43 C44 1.380(11) . ?
C44 C45 1.382(10) . ?
C45 C46 1.387(10) . ?
C51 C52 1.373(9) . ?
C51 C56 1.399(10) . ?
C52 C53 1.404(9) . ?
C53 C54 1.370(11) . ?
C54 C55 1.377(10) . ?
C55 C56 1.379(10) . ?
C61 C62 1.395(9) . ?
C61 C66 1.399(9) . ?
C62 C63 1.379(9) . ?
C63 C64 1.375(10) . ?
C64 C65 1.359(9) . ?
C65 C66 1.376(9) . ?
C71 C76 1.385(9) . ?
C71 C72 1.399(9) . ?
C72 C73 1.405(10) . ?
C73 C74 1.373(12) . ?
C74 C75 1.378(12) . ?
C75 C76 1.380(11) . ?
C81 C86 1.391(9) . ?
C81 C82 1.397(10) . ?
C86 C85 1.389(9) . ?
C85 C84 1.380(11) . ?
C84 C83 1.379(11) . ?
C83 C82 1.376(9) . ?
C101 C102 1.479(11) . ?
C102 O11 1.228(10) . ?
C102 C103 1.480(12) . ?
C111 C112 1.492(16) . ?
C112 O12 1.247(11) . ?
C112 C113 1.516(16) . ?
C121 C122 1.427(15) . ?
C122 O13 1.213(12) . ?
C122 C123 1.383(14) . ?
C131 C132 1.489(11) . ?
C132 O14 1.201(10) . ?
C132 C133 1.483(11) . ?
C141 C142 1.512(13) . ?
C142 O15 1.205(10) . ?
C142 C143 1.440(14) . ?
P5 F5 1.564(5) . ?
P5 F3 1.567(5) . ?
P5 F1 1.585(5) . ?
P5 F2 1.590(5) . ?
P5 F4 1.595(5) . ?
P5 F6 1.596(5) . ?
P6 F8 1.519(8) . ?
P6 F12 1.522(7) . ?
P6 F7 1.538(9) . ?
P6 F10 1.582(7) . ?
P6 F11 1.592(7) . ?
P6 F9 1.599(9) . ?
P7 F20 1.541(6) . ?
P7 F19 1.553(6) . ?
P7 F23 1.560(5) . ?
P7 F21 1.569(6) . ?
P7 F22 1.587(6) . ?
P7 F24 1.623(5) . ?
